data_7111729
loop_
_publ_author_name
'Burrows, Andrew D.'
'Frost, Christopher G.'
'Mahon, Mary F.'
'Raithby, Paul R.'
'Renouf, Catherine L.'
'Richardson, Christopher'
'Stevenson, Anna J.'

_publ_section_title
;
 Dipyridyl \b-diketonate complexes: versatile polydentate metalloligands
 for metal--organic frameworks and hydrogen-bonded networks
;
_journal_issue 28
_journal_name_full 'Chemical Communications'
_journal_page_first 5067
_journal_page_last 5069
_journal_paper_doi 10.1039/c0cc00646g
_journal_volume 46
_journal_year 2010
_chemical_formula_sum 'C47.75 H37 Al N6 O6'
_chemical_formula_weight 817.81
_chemical_name_systematic
;
?
;
_space_group_IT_number 2
_symmetry_cell_setting triclinic
_symmetry_space_group_name_Hall '-P 1'
_symmetry_space_group_name_H-M 'P -1'
_atom_sites_solution_hydrogens geom
_atom_sites_solution_primary direct
_atom_sites_solution_secondary difmap
_audit_creation_method SHELXL-97
_cell_angle_alpha 87.816(1)
_cell_angle_beta 84.052(1)
_cell_angle_gamma 79.823(1)
_cell_formula_units_Z 2
_cell_length_a 11.9780(1)
_cell_length_b 12.5850(1)
_cell_length_c 14.3390(2)
_cell_measurement_reflns_used 54895
_cell_measurement_temperature 150(2)
_cell_measurement_theta_max 30.034
_cell_measurement_theta_min 2.910
_cell_volume 2115.61(4)
_computing_cell_refinement 'HKL Scalepack (Otwinowski & Minor 1997)'
_computing_data_reduction 'Denzo and Scalepack (otwinowski & Minor, 1997)'
_computing_molecular_graphics 'ORTEX (P.McArdle, 1995)'
_computing_publication_material 'SHELXL-97/2 (Sheldrick,1997)'
_computing_structure_refinement 'SHELXL-97 (Sheldrick, 1997)'
_computing_structure_solution 'SHELXS-97 (Sheldrick, 1990)'
_diffrn_ambient_temperature 150(2)
_diffrn_measured_fraction_theta_full 0.981
_diffrn_measured_fraction_theta_max 0.981
_diffrn_measurement_device_type KappaCCD
_diffrn_measurement_method KappaCCD
_diffrn_radiation_monochromator graphite
_diffrn_radiation_source 'fine-focus sealed tube'
_diffrn_radiation_type MoK\a
_diffrn_radiation_wavelength 0.71073
_diffrn_reflns_av_R_equivalents 0.0539
_diffrn_reflns_av_sigmaI/netI 0.0520
_diffrn_reflns_limit_h_max 16
_diffrn_reflns_limit_h_min -16
_diffrn_reflns_limit_k_max 17
_diffrn_reflns_limit_k_min -17
_diffrn_reflns_limit_l_max 20
_diffrn_reflns_limit_l_min -20
_diffrn_reflns_number 39978
_diffrn_reflns_theta_full 30.16
_diffrn_reflns_theta_max 30.16
_diffrn_reflns_theta_min 3.56
_exptl_absorpt_coefficient_mu 0.105
_exptl_absorpt_correction_T_max 0.97
_exptl_absorpt_correction_T_min 0.90
_exptl_absorpt_correction_type multi-scan
_exptl_absorpt_process_details
;
multi-scan from symmetry-related measurements
Sortav (Blessing 1995)
;
_exptl_crystal_colour very-pale-straw
_exptl_crystal_density_diffrn 1.284
_exptl_crystal_density_method 'not measured'
_exptl_crystal_description Block
_exptl_crystal_F_000 853
_exptl_crystal_size_max 0.50
_exptl_crystal_size_mid 0.50
_exptl_crystal_size_min 0.30
_platon_squeeze_details
;
;
_refine_diff_density_max 0.951
_refine_diff_density_min -0.423
_refine_diff_density_rms 0.122
_refine_ls_extinction_coef 0.014(2)
_refine_ls_extinction_expression Fc^*^=kFc[1+0.001xFc^2^\l^3^/sin(2\q)]^-1/4^
_refine_ls_extinction_method SHELXL
_refine_ls_goodness_of_fit_ref 1.029
_refine_ls_hydrogen_treatment constr
_refine_ls_matrix_type full
_refine_ls_number_parameters 572
_refine_ls_number_reflns 12287
_refine_ls_number_restraints 6
_refine_ls_restrained_S_all 1.043
_refine_ls_R_factor_all 0.0933
_refine_ls_R_factor_gt 0.0633
_refine_ls_shift/su_max 0.001
_refine_ls_shift/su_mean 0.000
_refine_ls_structure_factor_coef Fsqd
_refine_ls_weighting_details 'calc w=1/[\s^2^(Fo^2^)+(0.1087P)^2^+0.9582P] where P=(Fo^2^+2Fc^2^)/3'
_refine_ls_weighting_scheme calc
_refine_ls_wR_factor_gt 0.1713
_refine_ls_wR_factor_ref 0.1945
_reflns_number_gt 8909
_reflns_number_total 12287
_reflns_threshold_expression >2sigma(I)
_cod_data_source_file C0CC00646Gsup1.cif
_cod_data_source_block compound_1_k05cr2
_cod_depositor_comments
;
The following automatic conversions were performed:

'_symmetry_cell_setting' value 'Triclinic' changed to 'triclinic'
according to /home/saulius/struct/CIF-dictionaries/cif_core.dic
dictionary named 'cif_core.dic' version 2.4.2 from
2011-04-26.

'_exptl_absorpt_correction_type' value 'Multi-Scan'
changed to 'multi-scan' according to
/home/saulius/struct/CIF-dictionaries/cif_core.dic dictionary named
'cif_core.dic' version 2.4.2 from 2011-04-26.

Automatic conversion script
Id: cif_fix_values 1891 2012-01-12 08:04:46Z andrius 
;
_cod_original_sg_symbol_H-M P-1
_cod_database_code 7111729

loop_
_symmetry_equiv_pos_as_xyz
'x, y, z'
'-x, -y, -z'

loop_
_atom_site_label
_atom_site_type_symbol
_atom_site_fract_x
_atom_site_fract_y
_atom_site_fract_z
_atom_site_U_iso_or_equiv
_atom_site_adp_type
_atom_site_occupancy
_atom_site_symmetry_multiplicity
_atom_site_calc_flag
_atom_site_refinement_flags
_atom_site_disorder_assembly
_atom_site_disorder_group
Al1 Al 0.87829(4) 0.82748(4) 0.75176(4) 0.02116(13) Uani 1 1 d . . .
O1 O 0.89263(11) 0.76591(9) 0.63217(8) 0.0233(3) Uani 1 1 d . . .
O2 O 0.89565(11) 0.96115(9) 0.69527(9) 0.0246(3) Uani 1 1 d . . .
O3 O 1.03496(10) 0.77958(9) 0.75786(8) 0.0227(3) Uani 1 1 d . . .
O4 O 0.86365(10) 0.88873(9) 0.87049(8) 0.0232(3) Uani 1 1 d . . .
O5 O 0.85374(10) 0.69334(9) 0.80502(9) 0.0228(3) Uani 1 1 d . . .
O6 O 0.71933(11) 0.86676(9) 0.74556(9) 0.0250(3) Uani 1 1 d . . .
N1 N 0.84609(19) 0.60883(14) 0.32755(13) 0.0418(4) Uani 1 1 d . . .
N2 N 0.85691(16) 1.33312(13) 0.55584(13) 0.0356(4) Uani 1 1 d . . .
N3 N 1.42040(15) 0.56929(15) 0.80333(14) 0.0385(4) Uani 1 1 d . . .
N4 N 0.80048(16) 0.99035(16) 1.20674(13) 0.0390(4) Uani 1 1 d . . .
N5 N 0.82569(15) 0.31378(13) 0.89135(13) 0.0338(4) Uani 1 1 d . . .
N6 N 0.35663(15) 0.94953(15) 0.59550(13) 0.0370(4) Uani 1 1 d . . .
C1 C 0.86051(15) 0.81503(13) 0.55736(12) 0.0235(3) Uani 1 1 d . . .
C2 C 0.83807(17) 0.92804(14) 0.54727(13) 0.0271(4) Uani 1 1 d . . .
H2 H 0.8042 0.9600 0.4936 0.033 Uiso 1 1 calc R . .
C3 C 0.86453(15) 0.99414(13) 0.61454(12) 0.0241(3) Uani 1 1 d . . .
C4 C 0.85223(16) 0.74568(14) 0.47700(12) 0.0249(3) Uani 1 1 d . . .
C5 C 0.87006(19) 0.63390(15) 0.48963(14) 0.0338(4) Uani 1 1 d . . .
H5 H 0.8847 0.6018 0.5492 0.041 Uiso 1 1 calc R . .
C6 C 0.8660(2) 0.57037(16) 0.41367(16) 0.0422(5) Uani 1 1 d . . .
H6 H 0.8783 0.4943 0.4234 0.051 Uiso 1 1 calc R . .
C7 C 0.8285(2) 0.71638(17) 0.31688(14) 0.0366(5) Uani 1 1 d . . .
H7 H 0.8137 0.7460 0.2566 0.044 Uiso 1 1 calc R . .
C8 C 0.83037(18) 0.78734(15) 0.38796(13) 0.0308(4) Uani 1 1 d . . .
H8 H 0.8170 0.8631 0.3762 0.037 Uiso 1 1 calc R . .
C9 C 0.85987(15) 1.11185(13) 0.59330(13) 0.0246(3) Uani 1 1 d . . .
C10 C 0.86659(17) 1.15312(15) 0.50193(13) 0.0286(4) Uani 1 1 d . . .
H10 H 0.8725 1.1067 0.4502 0.034 Uiso 1 1 calc R . .
C11 C 0.86445(17) 1.26316(16) 0.48739(15) 0.0318(4) Uani 1 1 d . . .
H11 H 0.8686 1.2901 0.4246 0.038 Uiso 1 1 calc R . .
C12 C 0.8511(2) 1.29267(16) 0.64348(16) 0.0374(5) Uani 1 1 d . . .
H12 H 0.8460 1.3412 0.6935 0.045 Uiso 1 1 calc R . .
C13 C 0.85185(18) 1.18397(15) 0.66595(14) 0.0306(4) Uani 1 1 d . . .
H13 H 0.8470 1.1595 0.7295 0.037 Uiso 1 1 calc R . .
C14 C 1.08622(14) 0.76444(13) 0.83253(12) 0.0210(3) Uani 1 1 d . . .
C15 C 1.03966(15) 0.80245(13) 0.92035(12) 0.0234(3) Uani 1 1 d . . .
H15 H 1.0831 0.7853 0.9724 0.028 Uiso 1 1 calc R . .
C16 C 0.93096(14) 0.86512(13) 0.93458(11) 0.0205(3) Uani 1 1 d . . .
C17 C 1.20356(14) 0.69865(13) 0.82273(12) 0.0226(3) Uani 1 1 d . . .
C18 C 1.23220(16) 0.62073(14) 0.75398(13) 0.0269(4) Uani 1 1 d . . .
H18 H 1.1783 0.6100 0.7127 0.032 Uiso 1 1 calc R . .
C19 C 1.34071(17) 0.55896(16) 0.74660(15) 0.0334(4) Uani 1 1 d . . .
H19 H 1.3596 0.5066 0.6989 0.040 Uiso 1 1 calc R . .
C20 C 1.39088(18) 0.64363(19) 0.86948(17) 0.0409(5) Uani 1 1 d . . .
H20 H 1.4458 0.6514 0.9108 0.049 Uiso 1 1 calc R . .
C21 C 1.28557(16) 0.71015(17) 0.88183(15) 0.0326(4) Uani 1 1 d . . .
H21 H 1.2696 0.7625 0.9296 0.039 Uiso 1 1 calc R . .
C22 C 0.88812(15) 0.90902(13) 1.02943(12) 0.0219(3) Uani 1 1 d . . .
C23 C 0.95867(16) 0.91055(14) 1.10067(13) 0.0251(3) Uani 1 1 d . . .
H23 H 1.0380 0.8832 1.0905 0.030 Uiso 1 1 calc R . .
C24 C 0.91116(18) 0.95271(15) 1.18661(13) 0.0299(4) Uani 1 1 d . . .
H24 H 0.9605 0.9549 1.2340 0.036 Uiso 1 1 calc R . .
C25 C 0.73369(19) 0.9876(2) 1.13864(16) 0.0424(5) Uani 1 1 d . . .
H25 H 0.6544 1.0134 1.1519 0.051 Uiso 1 1 calc R . .
C26 C 0.77239(17) 0.94935(17) 1.04937(14) 0.0328(4) Uani 1 1 d . . .
H26 H 0.7211 0.9507 1.0029 0.039 Uiso 1 1 calc R . .
C27 C 0.77261(14) 0.64385(13) 0.79170(12) 0.0219(3) Uani 1 1 d . . .
C28 C 0.67475(15) 0.69112(14) 0.75023(13) 0.0257(4) Uani 1 1 d . . .
H28 H 0.6222 0.6472 0.7358 0.031 Uiso 1 1 calc R . .
C29 C 0.65271(15) 0.80214(14) 0.72960(12) 0.0232(3) Uani 1 1 d . . .
C30 C 0.78852(15) 0.52823(13) 0.82429(12) 0.0225(3) Uani 1 1 d . . .
C31 C 0.89753(16) 0.47581(15) 0.84137(14) 0.0277(4) Uani 1 1 d . . .
H31 H 0.9610 0.5121 0.8310 0.033 Uiso 1 1 calc R . .
C32 C 0.91095(17) 0.36955(16) 0.87389(15) 0.0333(4) Uani 1 1 d . . .
H32 H 0.9856 0.3341 0.8844 0.040 Uiso 1 1 calc R . .
C33 C 0.72163(17) 0.36530(16) 0.87457(15) 0.0327(4) Uani 1 1 d . . .
H33 H 0.6597 0.3272 0.8865 0.039 Uiso 1 1 calc R . .
C34 C 0.69883(16) 0.47128(15) 0.84066(13) 0.0273(4) Uani 1 1 d . . .
H34 H 0.6237 0.5039 0.8290 0.033 Uiso 1 1 calc R . .
C35 C 0.54737(15) 0.85203(15) 0.68543(12) 0.0252(4) Uani 1 1 d . . .
C36 C 0.5328(2) 0.95861(18) 0.6579(2) 0.0544(7) Uani 1 1 d . . .
H36 H 0.5871 1.0019 0.6694 0.065 Uiso 1 1 calc R . .
C37 C 0.4372(2) 1.00267(19) 0.6127(2) 0.0577(8) Uani 1 1 d . . .
H37 H 0.4297 1.0763 0.5930 0.069 Uiso 1 1 calc R . .
C38 C 0.3721(2) 0.8483(2) 0.6233(3) 0.0733(11) Uani 1 1 d . . .
H38 H 0.3154 0.8074 0.6123 0.088 Uiso 1 1 calc R . .
C39 C 0.4648(2) 0.7960(2) 0.6677(2) 0.0650(9) Uani 1 1 d . . .
H39 H 0.4705 0.7219 0.6855 0.078 Uiso 1 1 calc R . .
C40 C 0.6323(2) 0.7154(2) 0.08623(18) 0.0470(6) Uani 1 1 d D . .
C41 C 0.5849(3) 0.7786(2) 0.0128(2) 0.0566(7) Uani 1 1 d . . .
H41 H 0.6207 0.7685 -0.0492 0.068 Uiso 1 1 calc R . .
C42 C 0.4878(3) 0.8547(2) 0.0283(3) 0.0672(9) Uani 1 1 d . . .
H42 H 0.4580 0.8965 -0.0229 0.081 Uiso 1 1 calc R . .
C43 C 0.4327(3) 0.8715(2) 0.1178(3) 0.0649(8) Uani 1 1 d . . .
H43 H 0.3660 0.9246 0.1285 0.078 Uiso 1 1 calc R . .
C44 C 0.4773(3) 0.8090(2) 0.1912(2) 0.0601(7) Uani 1 1 d . . .
H44 H 0.4402 0.8186 0.2529 0.072 Uiso 1 1 calc R . .
C45 C 0.5754(2) 0.7325(2) 0.17556(19) 0.0498(6) Uani 1 1 d . . .
H45 H 0.6046 0.6906 0.2270 0.060 Uiso 1 1 calc R . .
C46 C 0.7391(3) 0.6344(2) 0.0700(2) 0.0586(7) Uani 1 1 d D . .
H46A H 0.7757 0.6212 0.1283 0.088 Uiso 1 1 calc R . .
H46B H 0.7911 0.6620 0.0214 0.088 Uiso 1 1 calc R . .
H46C H 0.7207 0.5667 0.0494 0.088 Uiso 1 1 calc R . .
C47 C 0.4642(8) 0.5832(5) 0.4560(7) 0.120(5) Uani 0.50 1 d PD . .
C48 C 0.4089(5) 0.5002(5) 0.4601(5) 0.0628(17) Uani 0.50 1 d PD . .
H48 H 0.3428 0.5057 0.4276 0.075 Uiso 0.50 1 calc PR . .
C49 C 0.5593(6) 0.5853(7) 0.4948(6) 0.133(6) Uani 0.50 1 d PD . .
H49 H 0.5989 0.6447 0.4891 0.160 Uiso 0.50 1 calc PR . .
C50 C 0.4427(9) 0.6596(15) 0.4072(8) 0.101(7) Uani 0.25 1 d PD A 1
H50A H 0.4565 0.6381 0.3415 0.151 Uiso 0.25 1 calc PR A 1
H50B H 0.4912 0.7120 0.4183 0.151 Uiso 0.25 1 calc PR A 1
H50C H 0.3625 0.6924 0.4212 0.151 Uiso 0.25 1 calc PR A 1

loop_
_atom_site_aniso_label
_atom_site_aniso_U_11
_atom_site_aniso_U_22
_atom_site_aniso_U_33
_atom_site_aniso_U_23
_atom_site_aniso_U_13
_atom_site_aniso_U_12
Al1 0.0241(3) 0.0185(2) 0.0214(3) 0.00066(18) -0.01009(19) -0.00068(19)
O1 0.0286(6) 0.0195(5) 0.0223(6) 0.0017(4) -0.0104(5) -0.0013(5)
O2 0.0318(7) 0.0198(5) 0.0238(6) 0.0017(4) -0.0138(5) -0.0032(5)
O3 0.0248(6) 0.0230(6) 0.0205(6) 0.0014(4) -0.0083(5) -0.0016(5)
O4 0.0247(6) 0.0218(6) 0.0231(6) -0.0008(4) -0.0102(5) 0.0002(5)
O5 0.0237(6) 0.0209(5) 0.0246(6) 0.0017(4) -0.0100(5) -0.0022(4)
O6 0.0259(6) 0.0213(6) 0.0280(6) -0.0013(5) -0.0111(5) 0.0003(5)
N1 0.0660(13) 0.0305(9) 0.0324(9) -0.0053(7) -0.0124(9) -0.0130(8)
N2 0.0435(10) 0.0226(7) 0.0410(10) 0.0049(7) -0.0109(8) -0.0040(7)
N3 0.0251(8) 0.0388(9) 0.0499(11) -0.0072(8) -0.0073(7) 0.0026(7)
N4 0.0413(10) 0.0454(10) 0.0278(9) -0.0053(7) -0.0010(7) -0.0014(8)
N5 0.0365(9) 0.0260(8) 0.0394(9) 0.0085(7) -0.0116(7) -0.0042(7)
N6 0.0277(8) 0.0459(10) 0.0348(9) 0.0074(7) -0.0112(7) 0.0040(7)
C1 0.0262(8) 0.0220(8) 0.0229(8) 0.0008(6) -0.0096(6) -0.0018(6)
C2 0.0364(10) 0.0213(8) 0.0247(9) 0.0016(6) -0.0147(7) -0.0014(7)
C3 0.0269(8) 0.0208(8) 0.0250(8) 0.0014(6) -0.0105(7) -0.0011(6)
C4 0.0299(9) 0.0230(8) 0.0233(8) -0.0022(6) -0.0087(7) -0.0044(7)
C5 0.0499(12) 0.0248(9) 0.0294(10) 0.0019(7) -0.0135(9) -0.0086(8)
C6 0.0686(15) 0.0220(9) 0.0398(12) -0.0022(8) -0.0168(11) -0.0110(9)
C7 0.0559(13) 0.0323(10) 0.0249(9) -0.0002(7) -0.0139(9) -0.0109(9)
C8 0.0444(11) 0.0230(8) 0.0264(9) 0.0000(7) -0.0107(8) -0.0054(8)
C9 0.0266(8) 0.0202(8) 0.0278(9) 0.0021(6) -0.0107(7) -0.0017(6)
C10 0.0340(10) 0.0265(8) 0.0263(9) 0.0017(7) -0.0111(7) -0.0035(7)
C11 0.0349(10) 0.0283(9) 0.0327(10) 0.0086(7) -0.0104(8) -0.0049(7)
C12 0.0542(13) 0.0225(9) 0.0358(11) -0.0022(8) -0.0103(9) -0.0040(8)
C13 0.0427(11) 0.0226(8) 0.0265(9) 0.0007(7) -0.0093(8) -0.0028(7)
C14 0.0221(8) 0.0170(7) 0.0248(8) 0.0014(6) -0.0074(6) -0.0030(6)
C15 0.0243(8) 0.0230(8) 0.0226(8) 0.0013(6) -0.0091(6) 0.0001(6)
C16 0.0247(8) 0.0173(7) 0.0206(8) 0.0011(6) -0.0071(6) -0.0042(6)
C17 0.0214(8) 0.0213(7) 0.0250(8) 0.0025(6) -0.0054(6) -0.0021(6)
C18 0.0263(8) 0.0247(8) 0.0301(9) -0.0017(7) -0.0081(7) -0.0022(7)
C19 0.0295(9) 0.0290(9) 0.0401(11) -0.0067(8) -0.0026(8) 0.0003(7)
C20 0.0240(9) 0.0516(13) 0.0472(13) -0.0099(10) -0.0133(9) 0.0000(9)
C21 0.0253(9) 0.0388(10) 0.0343(10) -0.0087(8) -0.0100(7) -0.0014(8)
C22 0.0260(8) 0.0182(7) 0.0223(8) 0.0014(6) -0.0050(6) -0.0044(6)
C23 0.0290(9) 0.0229(8) 0.0244(8) 0.0004(6) -0.0086(7) -0.0038(7)
C24 0.0383(10) 0.0295(9) 0.0232(9) -0.0011(7) -0.0076(7) -0.0066(8)
C25 0.0310(10) 0.0583(14) 0.0340(11) -0.0075(10) -0.0006(8) 0.0031(10)
C26 0.0282(9) 0.0398(10) 0.0297(10) -0.0045(8) -0.0065(7) -0.0005(8)
C27 0.0234(8) 0.0213(7) 0.0205(8) -0.0001(6) -0.0048(6) -0.0009(6)
C28 0.0237(8) 0.0243(8) 0.0302(9) 0.0020(7) -0.0103(7) -0.0030(6)
C29 0.0229(8) 0.0242(8) 0.0215(8) -0.0011(6) -0.0061(6) 0.0010(6)
C30 0.0247(8) 0.0208(7) 0.0213(8) 0.0002(6) -0.0055(6) -0.0005(6)
C31 0.0241(8) 0.0244(8) 0.0344(10) 0.0041(7) -0.0079(7) -0.0021(7)
C32 0.0277(9) 0.0276(9) 0.0438(11) 0.0083(8) -0.0113(8) -0.0001(7)
C33 0.0311(10) 0.0297(9) 0.0388(11) 0.0089(8) -0.0100(8) -0.0081(8)
C34 0.0246(8) 0.0264(8) 0.0306(9) 0.0033(7) -0.0076(7) -0.0019(7)
C35 0.0220(8) 0.0297(9) 0.0220(8) 0.0018(7) -0.0072(6) 0.0027(7)
C36 0.0449(13) 0.0268(10) 0.097(2) 0.0029(12) -0.0421(14) -0.0006(9)
C37 0.0524(15) 0.0308(11) 0.092(2) 0.0101(12) -0.0405(15) 0.0046(10)
C38 0.0503(15) 0.0608(16) 0.122(3) 0.0463(18) -0.0585(18) -0.0261(13)
C39 0.0462(14) 0.0498(14) 0.110(2) 0.0449(15) -0.0507(16) -0.0228(12)
C40 0.0620(15) 0.0417(12) 0.0431(13) -0.0038(10) -0.0165(11) -0.0176(11)
C41 0.078(2) 0.0530(15) 0.0451(14) -0.0003(11) -0.0201(13) -0.0212(14)
C42 0.085(2) 0.0500(15) 0.076(2) 0.0116(14) -0.0438(18) -0.0194(15)
C43 0.0666(19) 0.0457(14) 0.085(2) -0.0029(14) -0.0237(17) -0.0072(13)
C44 0.0704(19) 0.0479(14) 0.0634(18) -0.0083(13) -0.0083(14) -0.0114(13)
C45 0.0622(16) 0.0455(13) 0.0436(13) -0.0003(10) -0.0124(11) -0.0107(12)
C46 0.0679(18) 0.0610(16) 0.0465(15) -0.0068(12) -0.0041(13) -0.0096(14)
C47 0.149(9) 0.043(3) 0.127(7) -0.011(4) 0.109(7) 0.025(4)
C48 0.037(3) 0.061(4) 0.086(4) -0.033(3) 0.011(3) -0.001(3)
C49 0.064(5) 0.133(8) 0.205(12) -0.138(9) 0.090(6) -0.057(5)
C50 0.038(6) 0.22(2) 0.038(6) -0.016(9) 0.028(5) -0.022(9)

loop_
_atom_type_symbol
_atom_type_description
_atom_type_scat_dispersion_real
_atom_type_scat_dispersion_imag
_atom_type_scat_source
C C 0.0033 0.0016 'International Tables Vol C Tables 4.2.6.8 and 6.1.1.4'
H H 0.0000 0.0000 'International Tables Vol C Tables 4.2.6.8 and 6.1.1.4'
N N 0.0061 0.0033 'International Tables Vol C Tables 4.2.6.8 and 6.1.1.4'
O O 0.0106 0.0060 'International Tables Vol C Tables 4.2.6.8 and 6.1.1.4'
Al Al 0.0645 0.0514 'International Tables Vol C Tables 4.2.6.8 and 6.1.1.4'

loop_
_geom_angle_atom_site_label_1
_geom_angle_atom_site_label_2
_geom_angle_atom_site_label_3
_geom_angle
_geom_angle_site_symmetry_1
O4 Al1 O2 90.10(6) .
O4 Al1 O3 91.27(6) .
O2 Al1 O3 94.74(6) .
O4 Al1 O5 91.47(6) .
O2 Al1 O5 176.87(6) .
O3 Al1 O5 87.94(5) .
O4 Al1 O1 179.85(6) .
O2 Al1 O1 89.89(6) .
O3 Al1 O1 88.88(6) .
O5 Al1 O1 88.54(5) .
O4 Al1 O6 90.26(6) .
O2 Al1 O6 88.43(6) .
O3 Al1 O6 176.48(6) .
O5 Al1 O6 88.84(6) .
O1 Al1 O6 89.59(6) .
C1 O1 Al1 125.67(11) .
C3 O2 Al1 125.04(11) .
C14 O3 Al1 126.24(11) .
C16 O4 Al1 127.17(11) .
C27 O5 Al1 126.67(11) .
C29 O6 Al1 125.19(11) .
C7 N1 C6 115.95(17) .
C11 N2 C12 116.49(17) .
C20 N3 C19 116.63(17) .
C25 N4 C24 116.68(18) .
C32 N5 C33 116.57(16) .
C38 N6 C37 115.04(19) .
O1 C1 C2 123.33(16) .
O1 C1 C4 116.41(15) .
C2 C1 C4 120.20(15) .
C3 C2 C1 121.23(15) .
O2 C3 C2 124.67(15) .
O2 C3 C9 115.81(15) .
C2 C3 C9 119.51(15) .
C5 C4 C8 117.65(16) .
C5 C4 C1 119.30(16) .
C8 C4 C1 123.03(16) .
C6 C5 C4 118.71(18) .
N1 C6 C5 124.49(18) .
N1 C7 C8 124.33(18) .
C7 C8 C4 118.86(17) .
C10 C9 C13 117.70(16) .
C10 C9 C3 122.14(16) .
C13 C9 C3 120.13(16) .
C11 C10 C9 118.99(18) .
N2 C11 C10 124.12(18) .
N2 C12 C13 124.10(19) .
C12 C13 C9 118.59(18) .
O3 C14 C15 124.75(15) .
O3 C14 C17 116.26(15) .
C15 C14 C17 118.98(15) .
C14 C15 C16 122.11(15) .
O4 C16 C15 123.98(16) .
O4 C16 C22 116.34(15) .
C15 C16 C22 119.68(15) .
C18 C17 C21 118.01(16) .
C18 C17 C14 119.56(16) .
C21 C17 C14 122.40(16) .
C19 C18 C17 119.02(17) .
N3 C19 C18 123.45(19) .
N3 C20 C21 124.36(19) .
C20 C21 C17 118.52(19) .
C26 C22 C23 117.61(17) .
C26 C22 C16 119.39(16) .
C23 C22 C16 123.00(16) .
C24 C23 C22 118.92(17) .
N4 C24 C23 123.95(18) .
N4 C25 C26 124.3(2) .
C25 C26 C22 118.57(18) .
O5 C27 C28 124.16(15) .
O5 C27 C30 115.05(14) .
C28 C27 C30 120.78(15) .
C27 C28 C29 121.16(16) .
O6 C29 C28 123.55(15) .
O6 C29 C35 115.72(15) .
C28 C29 C35 120.72(16) .
C34 C30 C31 118.34(15) .
C34 C30 C27 122.80(15) .
C31 C30 C27 118.84(16) .
C32 C31 C30 118.43(17) .
N5 C32 C31 124.22(17) .
N5 C33 C34 123.96(18) .
C30 C34 C33 118.48(17) .
C39 C35 C36 116.83(18) .
C39 C35 C29 123.44(17) .
C36 C35 C29 119.69(18) .
C35 C36 C37 119.1(2) .
N6 C37 C36 124.6(2) .
N6 C38 C39 125.1(2) .
C35 C39 C38 119.3(2) .
C45 C40 C41 116.8(3) .
C45 C40 C46 121.4(2) .
C41 C40 C46 121.8(3) .
C42 C41 C40 121.7(3) .
C41 C42 C43 120.9(3) .
C44 C43 C42 118.4(3) .
C43 C44 C45 120.7(3) .
C44 C45 C40 121.6(3) .
C50 C47 C49 110.5(9) .
C50 C47 C48 123.6(11) .
C49 C47 C48 125.3(8) .
C49 C48 C47 122.5(7) 2_666
C48 C49 C47 112.2(7) 2_666

loop_
_geom_bond_atom_site_label_1
_geom_bond_atom_site_label_2
_geom_bond_distance
_geom_bond_site_symmetry_2
Al1 O4 1.8744(13) .
Al1 O2 1.8746(13) .
Al1 O3 1.8769(13) .
Al1 O5 1.8842(13) .
Al1 O1 1.8879(13) .
Al1 O6 1.8913(13) .
O1 C1 1.277(2) .
O2 C3 1.284(2) .
O3 C14 1.2803(19) .
O4 C16 1.2771(19) .
O5 C27 1.277(2) .
O6 C29 1.277(2) .
N1 C7 1.338(3) .
N1 C6 1.338(3) .
N2 C11 1.329(3) .
N2 C12 1.338(3) .
N3 C20 1.335(3) .
N3 C19 1.342(3) .
N4 C25 1.330(3) .
N4 C24 1.332(3) .
N5 C32 1.336(3) .
N5 C33 1.340(3) .
N6 C38 1.307(3) .
N6 C37 1.315(3) .
C1 C2 1.405(2) .
C1 C4 1.493(2) .
C2 C3 1.393(2) .
C3 C9 1.493(2) .
C4 C5 1.393(2) .
C4 C8 1.394(2) .
C5 C6 1.385(3) .
C7 C8 1.385(3) .
C9 C10 1.391(3) .
C9 C13 1.392(3) .
C10 C11 1.389(3) .
C12 C13 1.392(3) .
C14 C15 1.390(2) .
C14 C17 1.496(2) .
C15 C16 1.398(2) .
C16 C22 1.494(2) .
C17 C18 1.391(3) .
C17 C21 1.391(2) .
C18 C19 1.388(3) .
C20 C21 1.384(3) .
C22 C26 1.393(3) .
C22 C23 1.394(2) .
C23 C24 1.386(3) .
C25 C26 1.389(3) .
C27 C28 1.397(2) .
C27 C30 1.497(2) .
C28 C29 1.401(2) .
C29 C35 1.498(2) .
C30 C34 1.389(3) .
C30 C31 1.396(2) .
C31 C32 1.387(2) .
C33 C34 1.393(3) .
C35 C39 1.361(3) .
C35 C36 1.370(3) .
C36 C37 1.392(3) .
C38 C39 1.388(3) .
C40 C45 1.393(4) .
C40 C41 1.401(4) .
C40 C46 1.492(4) .
C41 C42 1.375(5) .
C42 C43 1.386(5) .
C43 C44 1.383(4) .
C44 C45 1.386(4) .
C47 C50 1.173(14) .
C47 C49 1.323(11) .
C47 C48 1.329(8) .
C48 C49 1.255(10) 2_666
C49 C48 1.255(10) 2_666

loop_
_platon_squeeze_void_nr
_platon_squeeze_void_average_x
_platon_squeeze_void_average_y
_platon_squeeze_void_average_z
_platon_squeeze_void_volume
_platon_squeeze_void_count_electrons
_platon_squeeze_void_content
1 -0.042 0.273 0.001 16397 7095 ' '
